data_4087360
loop_
_publ_author_name
'Annaka, Tatsuro'
'Nakata, Norio'
'Ishii, Akihiko'

_publ_section_title
;
 Synthesis, Structures, and Temperature-Dependent Photoluminescence of
 1,4-Diphenyl-1-telluro-1,3-butadiene Incorporated in a Dibenzobarrelene
 Skeleton and Derivatives
;
_journal_issue 7
_journal_name_full Organometallics
_journal_page_first 1272
_journal_paper_doi 10.1021/acs.organomet.5b00016
_journal_volume 34
_journal_year 2015
_chemical_formula_moiety 'C30 H20 Te'
_chemical_formula_sum 'C30 H20 Te'
_chemical_formula_weight 508.06
_chemical_name_systematic
; 
 'C30 H20 Te' 
;
_space_group_IT_number 14
_space_group_name_Hall '-P 2ybc'
_space_group_name_H-M_alt 'P 1 21/c 1'
_symmetry_cell_setting monoclinic
_symmetry_Int_Tables_number 14
_symmetry_space_group_name_Hall '-P 2ybc'
_symmetry_space_group_name_H-M 'P 1 21/c 1'
_atom_sites_solution_hydrogens geom
_atom_sites_solution_primary direct
_atom_sites_solution_secondary difmap
_audit_creation_method SHELXL-97
_cell_angle_alpha 90.00
_cell_angle_beta 99.7420(10)
_cell_angle_gamma 90.00
_cell_formula_units_Z 4
_cell_length_a 13.5929(7)
_cell_length_b 12.1552(6)
_cell_length_c 13.0873(6)
_cell_measurement_temperature 100(2)
_cell_volume 2131.16(18)
_computing_cell_refinement 'Bruker SAINT'
_computing_data_collection 'Bruker SMART'
_computing_data_reduction 'Bruker SAINT'
_computing_molecular_graphics 'Yadokari-XG 2009 (Wakita, Nemoto et al., 2009)'
_computing_publication_material 'Yadokari-XG 2009 (Wakita, Nemoto et al., 2009)'
_computing_structure_refinement 'SHELXL-97 (Sheldrick, 1997)'
_computing_structure_solution 'SHELXS-97 (Sheldrick, 1990)'
_diffrn_ambient_temperature 100(2)
_diffrn_measured_fraction_theta_full 0.996
_diffrn_measured_fraction_theta_max 0.996
_diffrn_measurement_device_type 'CCD area detector'
_diffrn_measurement_method 'phi and omega scans'
_diffrn_radiation_monochromator graphite
_diffrn_radiation_source 'fine-focus sealed tube'
_diffrn_radiation_type MoK\a
_diffrn_radiation_wavelength 0.71073
_diffrn_reflns_av_R_equivalents 0.0247
_diffrn_reflns_av_sigmaI/netI 0.0287
_diffrn_reflns_limit_h_max 17
_diffrn_reflns_limit_h_min -16
_diffrn_reflns_limit_k_max 16
_diffrn_reflns_limit_k_min -9
_diffrn_reflns_limit_l_max 17
_diffrn_reflns_limit_l_min -17
_diffrn_reflns_number 14423
_diffrn_reflns_theta_full 27.90
_diffrn_reflns_theta_max 27.90
_diffrn_reflns_theta_min 2.26
_exptl_absorpt_coefficient_mu 1.411
_exptl_absorpt_correction_T_max 0.6934
_exptl_absorpt_correction_T_min 0.6233
_exptl_absorpt_correction_type numerical
_exptl_absorpt_process_details 'SADABS (Sheldrick, 1997)'
_exptl_crystal_colour yellow
_exptl_crystal_density_diffrn 1.583
_exptl_crystal_density_meas ?
_exptl_crystal_density_method 'not measured'
_exptl_crystal_description prism
_exptl_crystal_F_000 1008
_exptl_crystal_size_max 0.37
_exptl_crystal_size_mid 0.29
_exptl_crystal_size_min 0.28
_refine_diff_density_max 1.063
_refine_diff_density_min -0.421
_refine_diff_density_rms 0.095
_refine_ls_extinction_method none
_refine_ls_goodness_of_fit_ref 1.073
_refine_ls_hydrogen_treatment constr
_refine_ls_matrix_type full
_refine_ls_number_parameters 280
_refine_ls_number_reflns 5061
_refine_ls_number_restraints 0
_refine_ls_restrained_S_all 1.073
_refine_ls_R_factor_all 0.0344
_refine_ls_R_factor_gt 0.0299
_refine_ls_shift/su_max 0.001
_refine_ls_shift/su_mean 0.000
_refine_ls_structure_factor_coef Fsqd
_refine_ls_weighting_details 'calc w=1/[\s^2^(Fo^2^)+(0.0367P)^2^+1.1486P] where P=(Fo^2^+2Fc^2^)/3'
_refine_ls_weighting_scheme calc
_refine_ls_wR_factor_gt 0.0704
_refine_ls_wR_factor_ref 0.0726
_reflns_number_gt 4565
_reflns_number_total 5061
_reflns_threshold_expression >2sigma(I)
_cod_data_source_file om5b00016_si_001.cif
_cod_data_source_block telluride_8_naka426
_cod_depositor_comments
;
The following automatic conversions were performed:

data item '_exptl_crystal_density_meas' value 'not measured' was
changed to '?' -- the value is perceived as not measured.

Automatic conversion script
Id: cif_fix_values 6909 2019-04-08 15:41:33Z antanas 
;
_cod_original_sg_symbol_H-M P21/c
_cod_database_code 4087360

loop_
_symmetry_equiv_pos_as_xyz
'x, y, z'
'-x, y+1/2, -z+1/2'
'-x, -y, -z'
'x, -y-1/2, z-1/2'

loop_
_atom_site_label
_atom_site_type_symbol
_atom_site_fract_x
_atom_site_fract_y
_atom_site_fract_z
_atom_site_U_iso_or_equiv
_atom_site_adp_type
_atom_site_occupancy
_atom_site_symmetry_multiplicity
_atom_site_calc_flag
_atom_site_refinement_flags
Te1 Te 0.306021(11) 0.539058(11) 0.092085(11) 0.02358(6) Uani 1 1 d .
C1 C 0.21051(15) 0.62836(16) -0.02785(15) 0.0175(4) Uani 1 1 d .
C2 C 0.36851(15) 0.69625(17) 0.12684(16) 0.0187(4) Uani 1 1 d .
C3 C 0.33100(15) 0.77363(17) 0.05775(16) 0.0178(4) Uani 1 1 d .
H1 H 0.3559 0.8467 0.0653 0.021 Uiso 1 1 calc R
C4 C 0.25336(15) 0.74647(16) -0.02751(15) 0.0163(4) Uani 1 1 d .
C5 C 0.20242(15) 0.81245(18) -0.10152(15) 0.0174(4) Uani 1 1 d .
C6 C 0.20326(15) 0.58321(17) -0.13784(16) 0.0176(4) Uani 1 1 d .
C7 C 0.24150(16) 0.48577(18) -0.16859(17) 0.0195(4) Uani 1 1 d .
H2 H 0.2798 0.4389 -0.1190 0.023 Uiso 1 1 calc R
C8 C 0.22332(17) 0.45673(17) -0.27341(18) 0.0215(4) Uani 1 1 d .
H3 H 0.2489 0.3894 -0.2948 0.026 Uiso 1 1 calc R
C9 C 0.16842(18) 0.52498(18) -0.34653(18) 0.0237(5) Uani 1 1 d .
H4 H 0.1566 0.5042 -0.4175 0.028 Uiso 1 1 calc R
C10 C 0.13049(17) 0.62412(18) -0.31605(16) 0.0219(4) Uani 1 1 d .
H5 H 0.0932 0.6716 -0.3658 0.026 Uiso 1 1 calc R
C11 C 0.14819(15) 0.65225(17) -0.21156(16) 0.0183(4) Uani 1 1 d .
C12 C 0.10270(16) 0.64483(17) -0.01030(16) 0.0198(4) Uani 1 1 d .
C13 C 0.05804(18) 0.60297(19) 0.06878(18) 0.0253(5) Uani 1 1 d .
H6 H 0.0940 0.5555 0.1195 0.030 Uiso 1 1 calc R
C14 C -0.04066(19) 0.6314(2) 0.0731(2) 0.0321(6) Uani 1 1 d .
H7 H -0.0715 0.6042 0.1279 0.039 Uiso 1 1 calc R
C15 C -0.09406(18) 0.6987(2) -0.0015(2) 0.0337(6) Uani 1 1 d .
H8 H -0.1616 0.7163 0.0017 0.040 Uiso 1 1 calc R
C16 C -0.04910(17) 0.7410(2) -0.08176(19) 0.0287(5) Uani 1 1 d .
H9 H -0.0855 0.7874 -0.1331 0.034 Uiso 1 1 calc R
C17 C 0.04938(16) 0.71414(18) -0.08520(16) 0.0210(4) Uani 1 1 d .
C18 C 0.11085(16) 0.75524(17) -0.16448(16) 0.0197(4) Uani 1 1 d .
H10 H 0.0720 0.8047 -0.2177 0.024 Uiso 1 1 calc R
C19 C 0.43693(15) 0.71557(18) 0.22476(16) 0.0197(4) Uani 1 1 d .
C20 C 0.50909(16) 0.63902(19) 0.26639(17) 0.0234(5) Uani 1 1 d .
H11 H 0.5182 0.5741 0.2287 0.028 Uiso 1 1 calc R
C21 C 0.56782(16) 0.6570(2) 0.36288(18) 0.0264(5) Uani 1 1 d .
H12 H 0.6169 0.6044 0.3905 0.032 Uiso 1 1 calc R
C22 C 0.55507(17) 0.7515(2) 0.41899(17) 0.0262(5) Uani 1 1 d .
H13 H 0.5949 0.7633 0.4850 0.031 Uiso 1 1 calc R
C23 C 0.48373(17) 0.82840(19) 0.37800(18) 0.0256(5) Uani 1 1 d .
H14 H 0.4751 0.8934 0.4158 0.031 Uiso 1 1 calc R
C24 C 0.42496(16) 0.81064(18) 0.28186(17) 0.0205(4) Uani 1 1 d .
H15 H 0.3761 0.8636 0.2545 0.025 Uiso 1 1 calc R
C25 C 0.22576(17) 0.92715(18) -0.12224(15) 0.0198(4) Uani 1 1 d .
C26 C 0.32472(18) 0.96307(17) -0.11285(16) 0.0220(4) Uani 1 1 d .
H16 H 0.3776 0.9127 -0.0914 0.026 Uiso 1 1 calc R
C27 C 0.3466(2) 1.0715(2) -0.13445(18) 0.0300(5) Uani 1 1 d .
H17 H 0.4142 1.0946 -0.1281 0.036 Uiso 1 1 calc R
C28 C 0.2702(2) 1.14575(19) -0.16522(18) 0.0348(6) Uani 1 1 d .
H18 H 0.2851 1.2200 -0.1794 0.042 Uiso 1 1 calc R
C29 C 0.1722(2) 1.11175(19) -0.17523(17) 0.0327(6) Uani 1 1 d .
H19 H 0.1199 1.1628 -0.1968 0.039 Uiso 1 1 calc R
C30 C 0.14936(19) 1.0042(2) -0.15414(16) 0.0248(5) Uani 1 1 d .
H20 H 0.0815 0.9821 -0.1612 0.030 Uiso 1 1 calc R

loop_
_atom_site_aniso_label
_atom_site_aniso_U_11
_atom_site_aniso_U_22
_atom_site_aniso_U_33
_atom_site_aniso_U_23
_atom_site_aniso_U_13
_atom_site_aniso_U_12
Te1 0.03232(10) 0.01746(9) 0.01873(9) 0.00417(5) -0.00203(6) 0.00003(5)
C1 0.0208(10) 0.0169(10) 0.0150(9) 0.0023(7) 0.0035(8) 0.0012(8)
C2 0.0194(10) 0.0207(10) 0.0167(10) -0.0003(8) 0.0051(8) 0.0019(8)
C3 0.0192(10) 0.0187(10) 0.0163(9) 0.0002(8) 0.0050(8) 0.0001(8)
C4 0.0185(9) 0.0170(10) 0.0143(9) 0.0000(7) 0.0051(7) 0.0015(8)
C5 0.0203(10) 0.0184(10) 0.0138(9) -0.0004(7) 0.0041(8) 0.0023(8)
C6 0.0177(9) 0.0198(10) 0.0163(10) -0.0003(8) 0.0061(7) -0.0022(8)
C7 0.0189(10) 0.0185(10) 0.0223(11) 0.0014(8) 0.0071(8) -0.0008(8)
C8 0.0240(11) 0.0192(10) 0.0240(11) -0.0027(8) 0.0113(9) -0.0021(8)
C9 0.0306(12) 0.0250(11) 0.0174(10) -0.0031(8) 0.0093(9) -0.0039(9)
C10 0.0277(11) 0.0214(10) 0.0170(10) 0.0023(8) 0.0050(8) -0.0019(9)
C11 0.0189(10) 0.0185(10) 0.0182(10) -0.0007(8) 0.0054(8) -0.0009(8)
C12 0.0215(10) 0.0214(10) 0.0168(10) -0.0061(8) 0.0046(8) -0.0034(8)
C13 0.0319(12) 0.0242(11) 0.0218(11) -0.0084(9) 0.0106(9) -0.0101(9)
C14 0.0328(13) 0.0341(14) 0.0343(13) -0.0177(11) 0.0198(11) -0.0148(10)
C15 0.0197(11) 0.0408(14) 0.0433(15) -0.0245(12) 0.0134(10) -0.0088(10)
C16 0.0210(11) 0.0316(13) 0.0327(13) -0.0141(10) 0.0025(9) 0.0013(9)
C17 0.0205(10) 0.0231(11) 0.0197(10) -0.0075(8) 0.0039(8) 0.0000(8)
C18 0.0211(10) 0.0210(10) 0.0161(10) -0.0007(8) 0.0009(8) 0.0033(8)
C19 0.0181(10) 0.0240(11) 0.0176(10) 0.0032(8) 0.0049(8) -0.0005(8)
C20 0.0224(11) 0.0266(11) 0.0220(11) 0.0032(9) 0.0057(9) 0.0040(9)
C21 0.0187(10) 0.0361(13) 0.0238(11) 0.0098(9) 0.0016(8) 0.0045(9)
C22 0.0236(11) 0.0365(13) 0.0170(10) 0.0039(9) -0.0010(8) -0.0053(10)
C23 0.0285(12) 0.0257(12) 0.0223(11) -0.0001(9) 0.0035(9) -0.0032(9)
C24 0.0197(10) 0.0214(10) 0.0204(10) 0.0016(8) 0.0038(8) 0.0009(8)
C25 0.0304(11) 0.0184(10) 0.0108(9) -0.0004(8) 0.0044(8) 0.0031(9)
C26 0.0322(12) 0.0209(11) 0.0127(9) -0.0008(8) 0.0035(8) 0.0003(9)
C27 0.0465(15) 0.0268(12) 0.0169(11) -0.0023(9) 0.0061(10) -0.0106(11)
C28 0.0685(19) 0.0164(11) 0.0177(11) -0.0004(8) 0.0021(11) -0.0038(11)
C29 0.0596(17) 0.0195(11) 0.0163(10) -0.0014(9) -0.0013(10) 0.0134(11)
C30 0.0352(13) 0.0245(11) 0.0139(10) -0.0013(8) 0.0014(9) 0.0096(10)

loop_
_atom_type_symbol
_atom_type_description
_atom_type_scat_dispersion_real
_atom_type_scat_dispersion_imag
_atom_type_scat_source
C C 0.0033 0.0016 'International Tables Vol C Tables 4.2.6.8 and 6.1.1.4'
H H 0.0000 0.0000 'International Tables Vol C Tables 4.2.6.8 and 6.1.1.4'
Te Te -0.5308 1.6751 'International Tables Vol C Tables 4.2.6.8 and 6.1.1.4'

loop_
_geom_angle_atom_site_label_1
_geom_angle_atom_site_label_2
_geom_angle_atom_site_label_3
_geom_angle
C2 Te1 C1 82.63(8)
C6 C1 C12 106.07(16)
C6 C1 C4 107.45(16)
C12 C1 C4 104.29(16)
C6 C1 Te1 116.13(14)
C12 C1 Te1 115.46(13)
C4 C1 Te1 106.56(13)
C3 C2 C19 125.9(2)
C3 C2 Te1 113.31(15)
C19 C2 Te1 120.35(15)
C2 C3 C4 120.42(19)
C5 C4 C3 129.65(19)
C5 C4 C1 113.60(18)
C3 C4 C1 116.17(17)
C4 C5 C25 126.54(19)
C4 C5 C18 112.64(19)
C25 C5 C18 120.80(18)
C7 C6 C11 119.89(19)
C7 C6 C1 127.97(19)
C11 C6 C1 112.12(18)
C6 C7 C8 119.3(2)
C9 C8 C7 120.8(2)
C8 C9 C10 120.1(2)
C11 C10 C9 118.9(2)
C10 C11 C6 121.0(2)
C10 C11 C18 125.95(19)
C6 C11 C18 113.05(18)
C13 C12 C17 120.4(2)
C13 C12 C1 128.0(2)
C17 C12 C1 111.63(18)
C12 C13 C14 119.1(2)
C15 C14 C13 120.8(2)
C14 C15 C16 120.3(2)
C17 C16 C15 119.0(2)
C16 C17 C12 120.5(2)
C16 C17 C18 126.1(2)
C12 C17 C18 113.35(18)
C11 C18 C17 105.40(17)
C11 C18 C5 107.11(17)
C17 C18 C5 105.72(16)
C20 C19 C24 118.7(2)
C20 C19 C2 122.3(2)
C24 C19 C2 118.93(19)
C21 C20 C19 120.5(2)
C22 C21 C20 120.4(2)
C23 C22 C21 119.6(2)
C22 C23 C24 120.2(2)
C23 C24 C19 120.7(2)
C26 C25 C30 117.9(2)
C26 C25 C5 121.03(19)
C30 C25 C5 121.1(2)
C27 C26 C25 120.9(2)
C28 C27 C26 120.1(2)
C29 C28 C27 119.8(2)
C28 C29 C30 120.7(2)
C29 C30 C25 120.6(2)

loop_
_geom_bond_atom_site_label_1
_geom_bond_atom_site_label_2
_geom_bond_distance
Te1 C2 2.109(2)
Te1 C1 2.153(2)
C1 C6 1.528(3)
C1 C12 1.534(3)
C1 C4 1.549(3)
C2 C3 1.344(3)
C2 C19 1.469(3)
C3 C4 1.438(3)
C4 C5 1.354(3)
C5 C25 1.465(3)
C5 C18 1.538(3)
C6 C7 1.380(3)
C6 C11 1.397(3)
C7 C8 1.397(3)
C8 C9 1.385(3)
C9 C10 1.395(3)
C10 C11 1.390(3)
C11 C18 1.520(3)
C12 C13 1.383(3)
C12 C17 1.398(3)
C13 C14 1.396(3)
C14 C15 1.382(4)
C15 C16 1.399(4)
C16 C17 1.386(3)
C17 C18 1.522(3)
C19 C20 1.394(3)
C19 C24 1.401(3)
C20 C21 1.392(3)
C21 C22 1.389(3)
C22 C23 1.388(3)
C23 C24 1.388(3)
C25 C26 1.400(3)
C25 C30 1.408(3)
C26 C27 1.391(3)
C27 C28 1.384(4)
C28 C29 1.379(4)
C29 C30 1.382(4)

loop_
_geom_torsion_atom_site_label_1
_geom_torsion_atom_site_label_2
_geom_torsion_atom_site_label_3
_geom_torsion_atom_site_label_4
_geom_torsion
C2 Te1 C1 C6 127.70(16)
C2 Te1 C1 C12 -107.19(15)
C2 Te1 C1 C4 8.07(13)
C1 Te1 C2 C3 -6.08(15)
C1 Te1 C2 C19 167.17(17)
C19 C2 C3 C4 -170.71(19)
Te1 C2 C3 C4 2.1(2)
C2 C3 C4 C5 176.2(2)
C2 C3 C4 C1 5.5(3)
C6 C1 C4 C5 53.1(2)
C12 C1 C4 C5 -59.2(2)
Te1 C1 C4 C5 178.21(14)
C6 C1 C4 C3 -134.75(18)
C12 C1 C4 C3 112.95(19)
Te1 C1 C4 C3 -9.6(2)
C3 C4 C5 C25 10.6(3)
C1 C4 C5 C25 -178.59(19)
C3 C4 C5 C18 -167.9(2)
C1 C4 C5 C18 2.9(2)
C12 C1 C6 C7 -122.0(2)
C4 C1 C6 C7 126.9(2)
Te1 C1 C6 C7 7.8(3)
C12 C1 C6 C11 56.4(2)
C4 C1 C6 C11 -54.7(2)
Te1 C1 C6 C11 -173.86(14)
C11 C6 C7 C8 -0.9(3)
C1 C6 C7 C8 177.4(2)
C6 C7 C8 C9 0.7(3)
C7 C8 C9 C10 0.0(3)
C8 C9 C10 C11 -0.5(3)
C9 C10 C11 C6 0.3(3)
C9 C10 C11 C18 -178.6(2)
C7 C6 C11 C10 0.4(3)
C1 C6 C11 C10 -178.10(19)
C7 C6 C11 C18 179.42(18)
C1 C6 C11 C18 0.9(2)
C6 C1 C12 C13 125.2(2)
C4 C1 C12 C13 -121.5(2)
Te1 C1 C12 C13 -5.0(3)
C6 C1 C12 C17 -56.8(2)
C4 C1 C12 C17 56.5(2)
Te1 C1 C12 C17 173.05(14)
C17 C12 C13 C14 -0.4(3)
C1 C12 C13 C14 177.5(2)
C12 C13 C14 C15 1.2(3)
C13 C14 C15 C16 -1.1(4)
C14 C15 C16 C17 0.1(3)
C15 C16 C17 C12 0.7(3)
C15 C16 C17 C18 -178.0(2)
C13 C12 C17 C16 -0.6(3)
C1 C12 C17 C16 -178.80(19)
C13 C12 C17 C18 178.30(18)
C1 C12 C17 C18 0.1(2)
C10 C11 C18 C17 121.7(2)
C6 C11 C18 C17 -57.2(2)
C10 C11 C18 C5 -126.0(2)
C6 C11 C18 C5 55.0(2)
C16 C17 C18 C11 -124.5(2)
C12 C17 C18 C11 56.7(2)
C16 C17 C18 C5 122.3(2)
C12 C17 C18 C5 -56.6(2)
C4 C5 C18 C11 -57.3(2)
C25 C5 C18 C11 124.11(19)
C4 C5 C18 C17 54.7(2)
C25 C5 C18 C17 -123.9(2)
C3 C2 C19 C20 -147.7(2)
Te1 C2 C19 C20 40.0(3)
C3 C2 C19 C24 36.8(3)
Te1 C2 C19 C24 -135.56(17)
C24 C19 C20 C21 0.1(3)
C2 C19 C20 C21 -175.5(2)
C19 C20 C21 C22 0.1(3)
C20 C21 C22 C23 -0.4(3)
C21 C22 C23 C24 0.5(3)
C22 C23 C24 C19 -0.3(3)
C20 C19 C24 C23 0.0(3)
C2 C19 C24 C23 175.7(2)
C4 C5 C25 C26 36.6(3)
C18 C5 C25 C26 -145.0(2)
C4 C5 C25 C30 -144.6(2)
C18 C5 C25 C30 33.8(3)
C30 C25 C26 C27 0.0(3)
C5 C25 C26 C27 178.79(19)
C25 C26 C27 C28 0.3(3)
C26 C27 C28 C29 -0.5(3)
C27 C28 C29 C30 0.4(4)
C28 C29 C30 C25 -0.2(3)
C26 C25 C30 C29 -0.1(3)
C5 C25 C30 C29 -178.87(19)
